data_4111784
loop_
_publ_author_name
'Eric Quarez'
'Kuei-Fang Hsu'
'Robert Pcionek'
'N. Frangis'
'E. K. Polychroniadis'
'Mercouri G. Kanatzidis'

_publ_contact_author_address
;
Prof. Mercouri Kanatzidis
Department of Chemistry
Michigan State University
Department of Chemistry
East Lansing
MI
48824
UNITED STATES OF AMERICA
;
_publ_contact_author_email KANATZID@CHEMISTRY.MSU.EDU
_publ_contact_author_name 'Prof. Mercouri Kanatzidis'
_publ_section_title
;
 Nanostructuring, Compositional Fluctuations, and Atomic Ordering in the
 Thermoelectric Materials AgPbmSbTe2+m. The Myth of Solid Solutions
;
_journal_name_full 'Journal of the American Chemical Society'
_journal_page_first 9177
_journal_page_last 9190
_journal_paper_doi 10.1021/ja051653o
_journal_volume 127
_journal_year 2005
_chemical_formula_sum 'Ag Sb Te2'
_chemical_formula_weight 484.82
_chemical_name_systematic
; 
 ? 
;
_space_group_IT_number 166
_symmetry_cell_setting trigonal
_symmetry_space_group_name_Hall '-R 3 2"'
_symmetry_space_group_name_H-M 'R -3 m :H'
_atom_sites_solution_hydrogens geom
_atom_sites_solution_primary direct
_atom_sites_solution_secondary difmap
_audit_creation_method SHELXL-97
_cell_angle_alpha 90.00
_cell_angle_beta 90.00
_cell_angle_gamma 120.00
_cell_formula_units_Z 3
_cell_length_a 4.2898(6)
_cell_length_b 4.2898(6)
_cell_length_c 21.016(4)
_cell_measurement_temperature 293(2)
_cell_volume 334.93(9)
_computing_structure_refinement 'SHELXL-97 (Sheldrick, 1997)'
_computing_structure_solution 'SHELXS-97 (Sheldrick, 1990)'
_diffrn_ambient_temperature 293(2)
_diffrn_measured_fraction_theta_full 0.978
_diffrn_measured_fraction_theta_max 0.978
_diffrn_radiation_monochromator graphite
_diffrn_radiation_source 'fine-focus sealed tube'
_diffrn_radiation_type MoK\a
_diffrn_radiation_wavelength 0.71073
_diffrn_reflns_av_R_equivalents 0.0489
_diffrn_reflns_av_sigmaI/netI 0.0186
_diffrn_reflns_limit_h_max 7
_diffrn_reflns_limit_h_min -7
_diffrn_reflns_limit_k_max 7
_diffrn_reflns_limit_k_min -7
_diffrn_reflns_limit_l_max 36
_diffrn_reflns_limit_l_min -35
_diffrn_reflns_number 3469
_diffrn_reflns_theta_full 38.06
_diffrn_reflns_theta_max 38.06
_diffrn_reflns_theta_min 5.57
_exptl_absorpt_coefficient_mu 23.019
_exptl_absorpt_correction_T_max 0.301
_exptl_absorpt_correction_T_min 0.207
_exptl_absorpt_correction_type numerical
_exptl_absorpt_process_details
;                                                                     
crystal description with a video camera using FacietVideo             
(STOE & Cie GmbH, 2002) and optimized with X-SHAPE                    
(STOE & Cie GmbH, 1999) using a set of equivalent reflections         
;
_exptl_crystal_density_diffrn 7.211
_exptl_crystal_F_000 606
_exptl_crystal_size_max 0.134
_exptl_crystal_size_mid 0.061
_exptl_crystal_size_min 0.052
_refine_diff_density_max 1.549
_refine_diff_density_min -0.949
_refine_diff_density_rms 0.285
_refine_ls_extinction_coef 0.152(15)
_refine_ls_extinction_expression Fc^*^=kFc[1+0.001xFc^2^\l^3^/sin(2\q)]^-1/4^
_refine_ls_extinction_method SHELXL
_refine_ls_goodness_of_fit_ref 1.107
_refine_ls_hydrogen_treatment none
_refine_ls_matrix_type full
_refine_ls_number_parameters 6
_refine_ls_number_reflns 267
_refine_ls_number_restraints 0
_refine_ls_restrained_S_all 1.107
_refine_ls_R_factor_all 0.0434
_refine_ls_R_factor_gt 0.0284
_refine_ls_shift/su_max 0.000
_refine_ls_shift/su_mean 0.000
_refine_ls_structure_factor_coef Fsqd
_refine_ls_weighting_details 'calc w=1/[\s^2^(Fo^2^)+(0.0477P)^2^+3.0469P] where P=(Fo^2^+2Fc^2^)/3'
_refine_ls_weighting_scheme calc
_refine_ls_wR_factor_gt 0.0938
_refine_ls_wR_factor_ref 0.1127
_reflns_number_gt 146
_reflns_number_total 267
_reflns_threshold_expression >2sigma(I)
_cod_data_source_file ja051653osi20050422_060745_03.cif
_cod_data_source_block AgSbTe2_trigonal
_cod_original_cell_volume 334.94(9)
_cod_original_sg_symbol_H-M 'R -3 m'
_cod_database_code 4111784

loop_
_symmetry_equiv_pos_as_xyz
'x, y, z'
'-y, x-y, z'
'-x+y, -x, z'
'y, x, -z'
'x-y, -y, -z'
'-x, -x+y, -z'
'x+2/3, y+1/3, z+1/3'
'-y+2/3, x-y+1/3, z+1/3'
'-x+y+2/3, -x+1/3, z+1/3'
'y+2/3, x+1/3, -z+1/3'
'x-y+2/3, -y+1/3, -z+1/3'
'-x+2/3, -x+y+1/3, -z+1/3'
'x+1/3, y+2/3, z+2/3'
'-y+1/3, x-y+2/3, z+2/3'
'-x+y+1/3, -x+2/3, z+2/3'
'y+1/3, x+2/3, -z+2/3'
'x-y+1/3, -y+2/3, -z+2/3'
'-x+1/3, -x+y+2/3, -z+2/3'
'-x, -y, -z'
'y, -x+y, -z'
'x-y, x, -z'
'-y, -x, z'
'-x+y, y, z'
'x, x-y, z'
'-x+2/3, -y+1/3, -z+1/3'
'y+2/3, -x+y+1/3, -z+1/3'
'x-y+2/3, x+1/3, -z+1/3'
'-y+2/3, -x+1/3, z+1/3'
'-x+y+2/3, y+1/3, z+1/3'
'x+2/3, x-y+1/3, z+1/3'
'-x+1/3, -y+2/3, -z+2/3'
'y+1/3, -x+y+2/3, -z+2/3'
'x-y+1/3, x+2/3, -z+2/3'
'-y+1/3, -x+2/3, z+2/3'
'-x+y+1/3, y+2/3, z+2/3'
'x+1/3, x-y+2/3, z+2/3'

loop_
_atom_site_label
_atom_site_type_symbol
_atom_site_fract_x
_atom_site_fract_y
_atom_site_fract_z
_atom_site_U_iso_or_equiv
_atom_site_adp_type
_atom_site_occupancy
_atom_site_symmetry_multiplicity
_atom_site_calc_flag
_atom_site_refinement_flags
Te1 Te 0.0000 0.0000 0.24998(3) 0.0307(5) Uiso 1 6 d S
Ag Ag 0.0000 0.0000 0.5000 0.0377(4) Uiso 1 12 d S
Sb Sb 0.0000 0.0000 0.0000 0.0460(4) Uiso 1 12 d S

loop_
_atom_type_symbol
_atom_type_description
_atom_type_scat_dispersion_real
_atom_type_scat_dispersion_imag
_atom_type_scat_source
Ag Ag -0.8971 1.1015 'International Tables Vol C Tables 4.2.6.8 and 6.1.1.4'
Sb Sb -0.5866 1.5461 'International Tables Vol C Tables 4.2.6.8 and 6.1.1.4'
Te Te -0.5308 1.6751 'International Tables Vol C Tables 4.2.6.8 and 6.1.1.4'

loop_
_geom_angle_atom_site_label_1
_geom_angle_atom_site_label_2
_geom_angle_atom_site_label_3
_geom_angle
_geom_angle_site_symmetry_1
_geom_angle_site_symmetry_3
Ag Te1 Ag 90.006(16) 13_444 13_554
Ag Te1 Ag 90.005(16) 13_444 13_544
Ag Te1 Ag 90.005(16) 13_554 13_544
Ag Te1 Sb 179.989(19) 13_444 7
Ag Te1 Sb 90.002(9) 13_554 7
Ag Te1 Sb 90.003(9) 13_544 7
Ag Te1 Sb 90.002(9) 13_444 7_445
Ag Te1 Sb 179.989(19) 13_554 7_445
Ag Te1 Sb 90.003(8) 13_544 7_445
Sb Te1 Sb 89.990(16) 7 7_445
Ag Te1 Sb 90.003(9) 13_444 7_455
Ag Te1 Sb 90.003(8) 13_554 7_455
Ag Te1 Sb 179.989(19) 13_544 7_455
Sb Te1 Sb 89.989(16) 7 7_455
Sb Te1 Sb 89.989(16) 7_445 7_455
Te1 Ag Te1 180.0 31_445 7
Te1 Ag Te1 90.005(16) 31_445 31
Te1 Ag Te1 89.995(16) 7 31
Te1 Ag Te1 89.995(16) 31_445 7_445
Te1 Ag Te1 90.005(16) 7 7_445
Te1 Ag Te1 180.0 31 7_445
Te1 Ag Te1 89.996(16) 31_445 7_455
Te1 Ag Te1 90.004(16) 7 7_455
Te1 Ag Te1 89.996(16) 31 7_455
Te1 Ag Te1 90.004(16) 7_445 7_455
Te1 Ag Te1 90.004(16) 31_445 31_545
Te1 Ag Te1 89.996(16) 7 31_545
Te1 Ag Te1 90.004(16) 31 31_545
Te1 Ag Te1 89.996(16) 7_445 31_545
Te1 Ag Te1 180.000(19) 7_455 31_545
Te1 Sb Te1 180.000(19) 25 13_444
Te1 Sb Te1 89.991(16) 25 25_445
Te1 Sb Te1 90.009(16) 13_444 25_445
Te1 Sb Te1 90.009(16) 25 13_554
Te1 Sb Te1 89.991(16) 13_444 13_554
Te1 Sb Te1 180.000(19) 25_445 13_554
Te1 Sb Te1 90.010(16) 25 13_544
Te1 Sb Te1 89.990(16) 13_444 13_544
Te1 Sb Te1 90.009(16) 25_445 13_544
Te1 Sb Te1 89.991(16) 13_554 13_544
Te1 Sb Te1 89.990(16) 25 25_455
Te1 Sb Te1 90.010(16) 13_444 25_455
Te1 Sb Te1 89.991(16) 25_445 25_455
Te1 Sb Te1 90.009(16) 13_554 25_455
Te1 Sb Te1 180.000(19) 13_544 25_455

loop_
_geom_bond_atom_site_label_1
_geom_bond_atom_site_label_2
_geom_bond_distance
_geom_bond_site_symmetry_2
Te1 Ag 3.0332(5) 13_444
Te1 Ag 3.0332(5) 13_554
Te1 Ag 3.0332(5) 13_544
Te1 Sb 3.0336(5) 7
Te1 Sb 3.0336(5) 7_445
Te1 Sb 3.0336(5) 7_455
Ag Te1 3.0332(5) 31_445
Ag Te1 3.0332(5) 7
Ag Te1 3.0332(5) 31
Ag Te1 3.0332(5) 7_445
Ag Te1 3.0332(5) 7_455
Ag Te1 3.0332(5) 31_545
Sb Te1 3.0336(5) 25
Sb Te1 3.0336(5) 13_444
Sb Te1 3.0336(5) 25_445
Sb Te1 3.0336(5) 13_554
Sb Te1 3.0336(5) 13_544
Sb Te1 3.0336(5) 25_455
